data_2205043
loop_
_publ_author_name
'Yathirajan, Hemmige S.'
'Nagaraj, Basavegowda'
'Gaonkar, Santhosh L.'
'Narasegowda, Rajenahally S.'
'Prabhuswamy, Basappa'
'Bolte, Michael'

_publ_section_title
;
 5-Amino-3<i>H</i>-isobenzofuran-1-one (5-aminophthalide)
;
_journal_issue 2
_journal_name_full 'Acta Crystallographica Section E'
_journal_page_first o343
_journal_page_last o344
_journal_paper_doi 10.1107/S1600536805000851
_journal_volume 61
_journal_year 2005
_chemical_formula_iupac 'C8 H7 N O2'
_chemical_formula_moiety 'C8 H7 N O2'
_chemical_formula_sum 'C8 H7 N O2'
_chemical_formula_weight 149.15
_chemical_name_common 5-aminophthalide
_chemical_name_systematic
;
5-Amino-3H-isobenzofuran-1-one
;
_space_group_IT_number 19
_symmetry_cell_setting orthorhombic
_symmetry_space_group_name_Hall 'P 2ac 2ab'
_symmetry_space_group_name_H-M 'P 21 21 21'
_atom_sites_solution_hydrogens geom
_atom_sites_solution_primary direct
_atom_sites_solution_secondary difmap
_audit_creation_method SHELXL-97
_cell_angle_alpha 90.00
_cell_angle_beta 90.00
_cell_angle_gamma 90.00
_cell_formula_units_Z 4
_cell_length_a 4.6858(7)
_cell_length_b 8.2573(9)
_cell_length_c 17.627(2)
_cell_measurement_reflns_used 12413
_cell_measurement_temperature 173(2)
_cell_measurement_theta_max 25.7
_cell_measurement_theta_min 4.0
_cell_volume 682.02(15)
_computing_cell_refinement X-Area
_computing_data_collection 'X-Area (Stoe & Cie, 2001)'
_computing_data_reduction X-Area
_computing_molecular_graphics 'XP in SHELXTL-Plus (Sheldrick, 1991)'
_computing_publication_material SHELXL97
_computing_structure_refinement 'SHELXL97 (Sheldrick, 1997)'
_computing_structure_solution 'SHELXS97 (Sheldrick, 1990)'
_diffrn_ambient_temperature 173(2)
_diffrn_measured_fraction_theta_full 0.995
_diffrn_measured_fraction_theta_max 0.991
_diffrn_measurement_device_type 'STOE IPDS-II two-circle diffractometer'
_diffrn_measurement_method \w
_diffrn_radiation_monochromator graphite
_diffrn_radiation_source 'fine-focus sealed tube'
_diffrn_radiation_type MoK\a
_diffrn_radiation_wavelength 0.71073
_diffrn_reflns_av_R_equivalents 0.0503
_diffrn_reflns_av_sigmaI/netI 0.0204
_diffrn_reflns_limit_h_max 5
_diffrn_reflns_limit_h_min -5
_diffrn_reflns_limit_k_max 9
_diffrn_reflns_limit_k_min -10
_diffrn_reflns_limit_l_max 21
_diffrn_reflns_limit_l_min -21
_diffrn_reflns_number 8516
_diffrn_reflns_theta_full 25.00
_diffrn_reflns_theta_max 25.66
_diffrn_reflns_theta_min 4.26
_diffrn_standards_decay_% 0
_diffrn_standards_interval_time 0
_diffrn_standards_number 0
_exptl_absorpt_coefficient_mu 0.106
_exptl_absorpt_correction_T_max 0.9628
_exptl_absorpt_correction_T_min 0.9568
_exptl_absorpt_correction_type none
_exptl_crystal_colour 'light brown'
_exptl_crystal_density_diffrn 1.453
_exptl_crystal_density_method 'not measured'
_exptl_crystal_description block
_exptl_crystal_F_000 312
_exptl_crystal_size_max 0.42
_exptl_crystal_size_mid 0.38
_exptl_crystal_size_min 0.36
_refine_diff_density_max 0.117
_refine_diff_density_min -0.134
_refine_ls_abs_structure_details 'Flack H D (1983), Acta Cryst. A39, 876-881'
_refine_ls_abs_structure_Flack 4.2(15)
_refine_ls_extinction_method none
_refine_ls_goodness_of_fit_ref 1.044
_refine_ls_hydrogen_treatment mixed
_refine_ls_matrix_type full
_refine_ls_number_parameters 108
_refine_ls_number_reflns 789
_refine_ls_number_restraints 0
_refine_ls_restrained_S_all 1.044
_refine_ls_R_factor_all 0.0317
_refine_ls_R_factor_gt 0.0264
_refine_ls_shift/su_max 0.000
_refine_ls_shift/su_mean 0.000
_refine_ls_structure_factor_coef Fsqd
_refine_ls_weighting_details 'calc w=1/[\s^2^(Fo^2^)+(0.0472P)^2^] where P=(Fo^2^+2Fc^2^)/3'
_refine_ls_weighting_scheme calc
_refine_ls_wR_factor_gt 0.0652
_refine_ls_wR_factor_ref 0.0673
_reflns_number_gt 676
_reflns_number_total 789
_reflns_threshold_expression I>2\s(I)
_cod_data_source_file cv6446.cif
_cod_data_source_block I
_cod_depositor_comments
;
The following automatic conversions were performed:
'_symmetry_cell_setting' value 'Orthorhombic' changed to 'orthorhombic'
according to '/home/saulius/struct/CIF-dictionaries/cif_core.dic'
dictionary named 'cif_core.dic' version 2.4.1 from 2010-06-29.

Automatic conversion script
Id: cif_fix_enum 1527 2010-12-29 10:47:43Z saulius 

The following automatic conversions were performed:

'_symmetry_cell_setting' value 'Orthorhombic' changed to
'orthorhombic' according to
/home/saulius/struct/CIF-dictionaries/cif_core.dic dictionary named
'cif_core.dic' version 2.4.1 from 2010-06-29.

Automatic conversion script
Id: cif_fix_values 1715 2011-07-08 13:25:40Z adriana 
;
_cod_original_sg_symbol_H-M 'P 21 21 2'
_cod_database_code 2205043

loop_
_symmetry_equiv_pos_as_xyz
'x, y, z'
'-x+1/2, -y, z+1/2'
'-x, y+1/2, -z+1/2'
'x+1/2, -y+1/2, -z'

loop_
_atom_site_label
_atom_site_fract_x
_atom_site_fract_y
_atom_site_fract_z
_atom_site_U_iso_or_equiv
_atom_site_adp_type
_atom_site_calc_flag
_atom_site_refinement_flags
_atom_site_occupancy
_atom_site_type_symbol
N1 0.6664(4) 0.7427(2) 0.06152(9) 0.0369(4) Uani d . 1 N
H1A 0.613(5) 0.834(3) 0.0921(13) 0.040(6) Uiso d . 1 H
H1B 0.811(5) 0.754(3) 0.0362(14) 0.048(6) Uiso d . 1 H
C1 0.4417(3) 0.2815(2) 0.13043(9) 0.0287(4) Uani d . 1 C
C2 0.3193(4) 0.4148(2) 0.16499(10) 0.0283(4) Uani d . 1 C
C3 0.3904(4) 0.5696(2) 0.14419(10) 0.0298(4) Uani d . 1 C
H3 0.3044 0.6604 0.1681 0.036 Uiso calc R 1 H
C4 0.5946(4) 0.5901(2) 0.08640(10) 0.0307(4) Uani d . 1 C
C5 0.7184(4) 0.4539(2) 0.05165(10) 0.0320(4) Uani d . 1 C
H5 0.8549 0.4688 0.0124 0.038 Uiso calc R 1 H
C6 0.6456(4) 0.2999(2) 0.07331(9) 0.0305(4) Uani d . 1 C
H6 0.7316 0.2082 0.0501 0.037 Uiso calc R 1 H
C7 0.3209(4) 0.1354(2) 0.16375(10) 0.0323(4) Uani d . 1 C
O1 0.3676(3) -0.00598(16) 0.15030(8) 0.0419(4) Uani d . 1 O
O2 0.1279(3) 0.17920(15) 0.21724(7) 0.0356(3) Uani d . 1 O
C8 0.1132(4) 0.3541(2) 0.22369(10) 0.0312(4) Uani d . 1 C
H8A 0.1705 0.3900 0.2751 0.037 Uiso calc R 1 H
H8B -0.0823 0.3936 0.2132 0.037 Uiso calc R 1 H

loop_
_atom_site_aniso_label
_atom_site_aniso_U_11
_atom_site_aniso_U_22
_atom_site_aniso_U_33
_atom_site_aniso_U_12
_atom_site_aniso_U_13
_atom_site_aniso_U_23
N1 0.0377(8) 0.0294(9) 0.0434(8) -0.0008(7) 0.0081(7) 0.0035(7)
C1 0.0282(8) 0.0269(9) 0.0310(8) 0.0004(7) -0.0036(7) -0.0017(7)
C2 0.0242(8) 0.0318(9) 0.0288(8) 0.0004(7) -0.0037(8) -0.0016(7)
C3 0.0285(9) 0.0272(9) 0.0337(8) 0.0029(8) -0.0003(8) -0.0031(7)
C4 0.0284(8) 0.0301(10) 0.0334(8) -0.0005(8) -0.0034(8) 0.0021(7)
C5 0.0300(9) 0.0340(10) 0.0320(8) -0.0011(8) 0.0034(7) -0.0007(6)
C6 0.0292(8) 0.0287(9) 0.0337(8) 0.0015(8) 0.0011(7) -0.0035(7)
C7 0.0321(9) 0.0312(10) 0.0336(9) 0.0002(8) -0.0007(8) -0.0003(7)
O1 0.0504(8) 0.0246(7) 0.0507(8) 0.0011(7) 0.0117(7) -0.0003(6)
O2 0.0377(7) 0.0276(7) 0.0413(6) 0.0003(6) 0.0092(6) 0.0022(5)
C8 0.0319(9) 0.0267(9) 0.0349(8) -0.0001(8) 0.0042(8) -0.0010(7)

loop_
_atom_type_symbol
_atom_type_description
_atom_type_scat_dispersion_real
_atom_type_scat_dispersion_imag
_atom_type_scat_source
C C 0.0033 0.0016 'International Tables Vol C Tables 4.2.6.8 and 6.1.1.4'
H H 0.0000 0.0000 'International Tables Vol C Tables 4.2.6.8 and 6.1.1.4'
N N 0.0061 0.0033 'International Tables Vol C Tables 4.2.6.8 and 6.1.1.4'
O O 0.0106 0.0060 'International Tables Vol C Tables 4.2.6.8 and 6.1.1.4'

loop_
_geom_angle_atom_site_label_1
_geom_angle_atom_site_label_2
_geom_angle_atom_site_label_3
_geom_angle
C4 N1 H1A 118.4(14)
C4 N1 H1B 118.8(18)
H1A N1 H1B 116(2)
C2 C1 C6 120.97(16)
C2 C1 C7 108.69(14)
C6 C1 C7 130.34(16)
C3 C2 C1 121.57(16)
C3 C2 C8 130.70(16)
C1 C2 C8 107.73(15)
C2 C3 C4 118.13(16)
C2 C3 H3 120.9
C4 C3 H3 120.9
N1 C4 C5 119.53(17)
N1 C4 C3 120.49(16)
C5 C4 C3 119.93(17)
C6 C5 C4 121.22(16)
C6 C5 H5 119.4
C4 C5 H5 119.4
C5 C6 C1 118.17(16)
C5 C6 H6 120.9
C1 C6 H6 120.9
O1 C7 O2 120.90(17)
O1 C7 C1 130.47(17)
O2 C7 C1 108.63(15)
C7 O2 C8 110.58(14)
O2 C8 C2 104.36(15)
O2 C8 H8A 110.9
C2 C8 H8A 110.9
O2 C8 H8B 110.9
C2 C8 H8B 110.9
H8A C8 H8B 108.9

loop_
_geom_bond_atom_site_label_1
_geom_bond_atom_site_label_2
_geom_bond_distance
N1 C4 1.375(2)
N1 H1A 0.96(2)
N1 H1B 0.82(2)
C1 C2 1.383(2)
C1 C6 1.396(3)
C1 C7 1.456(2)
C2 C3 1.370(2)
C2 C8 1.501(3)
C3 C4 1.408(3)
C3 H3 0.9500
C4 C5 1.406(3)
C5 C6 1.371(3)
C5 H5 0.9500
C6 H6 0.9500
C7 O1 1.212(2)
C7 O2 1.356(2)
O2 C8 1.451(2)
C8 H8A 0.9900
C8 H8B 0.9900

loop_
_geom_hbond_atom_site_label_D
_geom_hbond_atom_site_label_H
_geom_hbond_atom_site_label_A
_geom_hbond_site_symmetry_A
_geom_hbond_distance_DH
_geom_hbond_distance_HA
_geom_hbond_distance_DA
_geom_hbond_angle_DHA
N1 H1A O1 1_565 0.96(2) 2.03(3) 2.952(2) 161(2)
N1 H1B N1 4_565 0.82(2) 2.40(3) 3.195(2) 166(2)

loop_
_geom_torsion_atom_site_label_1
_geom_torsion_atom_site_label_2
_geom_torsion_atom_site_label_3
_geom_torsion_atom_site_label_4
_geom_torsion
C6 C1 C2 C3 0.7(3)
C7 C1 C2 C3 -179.19(17)
C6 C1 C2 C8 -179.48(16)
C7 C1 C2 C8 0.67(18)
C1 C2 C3 C4 -0.3(3)
C8 C2 C3 C4 179.87(18)
C2 C3 C4 N1 177.72(17)
C2 C3 C4 C5 0.2(3)
N1 C4 C5 C6 -178.00(16)
C3 C4 C5 C6 -0.5(3)
C4 C5 C6 C1 0.8(3)
C2 C1 C6 C5 -0.9(2)
C7 C1 C6 C5 178.93(17)
C2 C1 C7 O1 180.0(2)
C6 C1 C7 O1 0.2(3)
C2 C1 C7 O2 0.27(19)
C6 C1 C7 O2 -179.57(17)
O1 C7 O2 C8 179.11(17)
C1 C7 O2 C8 -1.1(2)
C7 O2 C8 C2 1.5(2)
C3 C2 C8 O2 178.55(18)
C1 C2 C8 O2 -1.3(2)

loop_
_cod_related_entry_id
_cod_related_entry_database
_cod_related_entry_code
1 ChemSpider 629076
